data_4517616
loop_
_publ_author_name
'Barber, Thomas'
'Argent, Stephen P.'
'Ball, Liam T.'

_publ_section_title
;
 Expanding Ligand Space: Preparation, Characterization, and Synthetic
 Applications of Air-Stable, Odorless Di-tert-alkylphosphine Surrogates
;
_journal_name_full 'ACS Catalysis'
_journal_page_first 5454
_journal_page_last 5461
_journal_paper_doi 10.1021/acscatal.0c01414
_journal_year 2020
_chemical_formula_moiety 'C10 H24 P, C F3 O3 S'
_chemical_formula_sum 'C11 H24 F3 O3 P S'
_chemical_formula_weight 324.33
_space_group_crystal_system monoclinic
_space_group_IT_number 14
_space_group_name_Hall '-P 2yn'
_space_group_name_H-M_alt 'P 1 21/n 1'
_atom_sites_solution_hydrogens mixed
_atom_sites_solution_primary dual
_atom_sites_solution_secondary difmap
_audit_creation_date 2018-08-07
_audit_creation_method
;
Olex2 1.2
(compiled 2018.05.29 svn.r3508 for OlexSys, GUI svn.r5506)
;
_cell_angle_alpha 90.0
_cell_angle_beta 99.9348(18)
_cell_angle_gamma 90.0
_cell_formula_units_Z 8
_cell_length_a 17.4780(3)
_cell_length_b 10.4898(2)
_cell_length_c 17.7113(4)
_cell_measurement_reflns_used 6533
_cell_measurement_temperature 120(2)
_cell_measurement_theta_max 73.6360
_cell_measurement_theta_min 3.2610
_cell_volume 3198.51(11)
_computing_cell_refinement 'CrysAlisPro 1.171.39.46 (Rigaku OD, 2018)'
_computing_data_collection 'CrysAlisPro 1.171.39.46 (Rigaku OD, 2018)'
_computing_data_reduction 'CrysAlisPro 1.171.39.46 (Rigaku OD, 2018)'
_computing_molecular_graphics 'Olex2 (Dolomanov et al., 2009)'
_computing_publication_material 'Olex2 (Dolomanov et al., 2009)'
_computing_structure_refinement 'ShelXL (Sheldrick, 2015)'
_computing_structure_solution 'ShelXT (Sheldrick, 2015)'
_diffrn_ambient_environment 'N2 gas'
_diffrn_ambient_temperature 120(2)
_diffrn_crystal_treatment 'flash frozen in gaseous N2'
_diffrn_detector 'CCD area detector'
_diffrn_detector_area_resol_mean 4.2207
_diffrn_detector_type 'Agilent Diffraction Titan S2 detector'
_diffrn_measured_fraction_theta_full 0.984
_diffrn_measured_fraction_theta_max 0.949
_diffrn_measurement_details
;
List of Runs (angles in degrees, time in seconds):

  # Type    Start    End  Width  t~exp~   \w     \q     \k     \f   Frames
--------------------------------------------------------------------------
  1  \w   -114.00 -26.00   1.00    1.50    --  -43.06 -38.00  90.00   88
  2  \w   -101.00 -27.00   1.00    1.50    --  -43.06 -38.00   0.00   74
  3  \w     58.00  95.00   1.00    6.00    --  103.00-125.00  30.00   37
  4  \w     30.00  88.00   1.00    6.00    --  103.00 -30.00-180.00   58
  5  \w     29.00 110.00   1.00    6.00    --  103.00 -94.00 120.00   81
  6  \w     84.00 174.00   1.00    6.00    --  103.00  30.00  90.00   90
  7  \w     30.00  89.00   1.00    6.00    --  103.00 -30.00 -90.00   59
  8  \w     32.00  90.00   1.00    6.00    --  103.00 -30.00 120.00   58
;
_diffrn_measurement_device '\k-geometry diffractometer'
_diffrn_measurement_device_type 'SuperNova, Titan S2'
_diffrn_measurement_method '\w scans'
_diffrn_measurement_specimen_support 'MiTeGen micromount'
_diffrn_orient_matrix_type 'CrysAlisPro convention (1999,Acta A55,543-557)'
_diffrn_orient_matrix_UB_11 -0.0281229000
_diffrn_orient_matrix_UB_12 0.0050418000
_diffrn_orient_matrix_UB_13 -0.0872995000
_diffrn_orient_matrix_UB_21 0.0781722000
_diffrn_orient_matrix_UB_22 -0.0558477000
_diffrn_orient_matrix_UB_23 -0.0130395000
_diffrn_orient_matrix_UB_31 -0.0332761000
_diffrn_orient_matrix_UB_32 -0.1357591000
_diffrn_orient_matrix_UB_33 0.0020670000
_diffrn_radiation_monochromator mirror
_diffrn_radiation_probe x-ray
_diffrn_radiation_type CuK\a
_diffrn_radiation_wavelength 1.54184
_diffrn_reflns_av_R_equivalents 0.0244
_diffrn_reflns_av_unetI/netI 0.0319
_diffrn_reflns_Laue_measured_fraction_full 0.984
_diffrn_reflns_Laue_measured_fraction_max 0.949
_diffrn_reflns_limit_h_max 18
_diffrn_reflns_limit_h_min -21
_diffrn_reflns_limit_k_max 9
_diffrn_reflns_limit_k_min -12
_diffrn_reflns_limit_l_max 21
_diffrn_reflns_limit_l_min -19
_diffrn_reflns_number 11217
_diffrn_reflns_point_group_measured_fraction_full 0.984
_diffrn_reflns_point_group_measured_fraction_max 0.949
_diffrn_reflns_theta_full 67.684
_diffrn_reflns_theta_max 73.786
_diffrn_reflns_theta_min 3.281
_diffrn_source 'microfocus sealed tube'
_diffrn_source_type 'Agilent Diffraction microfocus tube'
_exptl_absorpt_coefficient_mu 3.067
_exptl_absorpt_correction_T_max 1.000
_exptl_absorpt_correction_T_min 0.598
_exptl_absorpt_correction_type gaussian
_exptl_absorpt_process_details
;
CrysAlisPro 1.171.39.46 (Rigaku Oxford Diffraction, 2018)
Numerical absorption correction based on gaussian integration over
			a multifaceted crystal model
Empirical absorption correction using spherical harmonics,
 implemented in SCALE3 ABSPACK scaling algorithm.
;
_exptl_crystal_density_diffrn 1.347
_exptl_crystal_description lath
_exptl_crystal_F_000 1376
_exptl_crystal_size_max 0.232
_exptl_crystal_size_mid 0.166
_exptl_crystal_size_min 0.077
_refine_diff_density_max 0.390
_refine_diff_density_min -0.275
_refine_diff_density_rms 0.048
_refine_ls_extinction_method none
_refine_ls_goodness_of_fit_ref 1.020
_refine_ls_hydrogen_treatment mixed
_refine_ls_matrix_type full
_refine_ls_number_parameters 371
_refine_ls_number_reflns 6130
_refine_ls_number_restraints 0
_refine_ls_restrained_S_all 1.020
_refine_ls_R_factor_all 0.0388
_refine_ls_R_factor_gt 0.0326
_refine_ls_shift/su_max 0.001
_refine_ls_shift/su_mean 0.000
_refine_ls_structure_factor_coef Fsqd
_refine_ls_weighting_details 'w=1/[\s^2^(Fo^2^)+(0.0477P)^2^+0.5119P] where P=(Fo^2^+2Fc^2^)/3'
_refine_ls_weighting_scheme calc
_refine_ls_wR_factor_gt 0.0852
_refine_ls_wR_factor_ref 0.0902
_reflns_Friedel_coverage 0.000
_reflns_number_gt 5270
_reflns_number_total 6130
_reflns_threshold_expression 'I > 2\s(I)'
_cod_data_source_file cs0c01414_si_011.cif
_cod_data_source_block vjmlbf
_cod_depositor_comments 'Adding full bibliography for 4517604--4517617.cif.'
_cod_database_code 4517616
_shelx_shelxl_version_number 2018/3
_chemical_oxdiff_formula 'C11 H24 F3 O3 P1 S1'
_chemical_oxdiff_usercomment 'VJMLBF #17807 GVA-1472 IN FOMBLIN FILM ON MICROMOUNT for TB/LB'
_shelx_space_group_comment
;
The symmetry employed for this shelxl refinement is uniquely defined
by the following loop, which should always be used as a source of
symmetry information in preference to the above space-group names.
They are only intended as comments.
;
_cell_oxdiff_angle_alpha 90.026(3)
_cell_oxdiff_angle_beta 99.963(3)
_cell_oxdiff_angle_gamma 90.038(2)
_cell_oxdiff_length_a 17.4778(5)
_cell_oxdiff_length_b 10.4883(3)
_cell_oxdiff_length_c 17.7156(6)
_cell_oxdiff_measurement_reflns_used 6533
_cell_oxdiff_volume 3198.51(17)
_reflns_odcompleteness_completeness 98.48
_reflns_odcompleteness_iscentric 1
_reflns_odcompleteness_theta 66.97
_olex2_refinement_description
;
1. Fixed Uiso
 At 1.2 times of:
  All C(H,H) groups
 At 1.5 times of:
  All C(H,H,H) groups
2.a Secondary CH2 refined with riding coordinates:
 C4(H4A,H4B), C4'(H4'A,H4'B), C24(H24A,H24B), C24'(H24C,H24D)
2.b Idealised Me refined as rotating group:
 C2(H2A,H2B,H2C), C2'(H2'A,H2'B,H2'C), C3(H3A,H3B,H3C), C3'(H3'A,H3'B,H3'C),
 C5(H5A,H5B,H5C), C5'(H5'A,H5'B,H5'C), C22(H22A,H22B,H22C), C22'(H22D,H22E,
 H22F), C23(H23A,H23B,H23C), C23'(H23D,H23E,H23F), C25(H25A,H25B,H25C),
 C25'(H25D,H25E,H25F)
;
_nottingham_internal_coll_client VJM/LB
_nottingham_internal_coll_date 02/08/2018
_nottingham_internal_coll_frame_method '\w scans'
_nottingham_internal_coll_frame_time '6.00, 1.50'
_nottingham_internal_coll_frame_width 1.00
_nottingham_internal_coll_instrument 'GVA, PL13110002'
_nottingham_internal_coll_location NOTTS
_nottingham_internal_coll_name VJMLBF
_nottingham_internal_coll_number 17807
_nottingham_internal_coll_type custom
_nottingham_internal_coll_user pczajb
_nottingham_internal_process_date 03/08/2018
_nottingham_internal_process_user pczajb
_olex2_exptl_crystal_mounting_method 'in fomblin film on a micromount'
_olex2_submission_special_instructions 'No special instructions were received'
_oxdiff_exptl_absorpt_empirical_details
;
Empirical correction (ABSPACK) includes:
- Absorption correction using spherical harmonics
- Frame scaling
;
_oxdiff_exptl_absorpt_empirical_full_max 1.383
_oxdiff_exptl_absorpt_empirical_full_min 0.748

loop_
_space_group_symop_operation_xyz
'x, y, z'
'-x+1/2, y+1/2, -z+1/2'
'-x, -y, -z'
'x-1/2, -y-1/2, z-1/2'

loop_
_atom_site_label
_atom_site_type_symbol
_atom_site_fract_x
_atom_site_fract_y
_atom_site_fract_z
_atom_site_U_iso_or_equiv
_atom_site_adp_type
_atom_site_occupancy
_atom_site_site_symmetry_order
_atom_site_calc_flag
_atom_site_refinement_flags_posn
_atom_site_refinement_flags_adp
_atom_site_refinement_flags_occupancy
_atom_site_disorder_assembly
_atom_site_disorder_group
P1 P 0.09132(2) 0.87360(3) 0.31305(2) 0.02008(10) Uani 1 1 d . . . . .
H1A H 0.0352(11) 0.8784(18) 0.2602(11) 0.027(5) Uiso 1 1 d . . . . .
H1B H 0.1083(11) 0.986(2) 0.3363(11) 0.033(5) Uiso 1 1 d . . . . .
C1 C 0.17392(8) 0.81469(16) 0.27207(9) 0.0262(3) Uani 1 1 d . . . . .
C1' C 0.05523(8) 0.79274(15) 0.39176(8) 0.0231(3) Uani 1 1 d . . . . .
C2 C 0.24811(10) 0.8261(3) 0.33206(11) 0.0491(5) Uani 1 1 d . . . . .
H2A H 0.255104 0.914911 0.349079 0.074 Uiso 1 1 calc GR . . . .
H2B H 0.292862 0.799232 0.309429 0.074 Uiso 1 1 calc GR . . . .
H2C H 0.243790 0.771555 0.376043 0.074 Uiso 1 1 calc GR . . . .
C2' C 0.02134(10) 0.66268(16) 0.36339(10) 0.0313(3) Uani 1 1 d . . . . .
H2'A H -0.014907 0.673921 0.315071 0.047 Uiso 1 1 calc GR . . . .
H2'B H -0.006224 0.625578 0.401834 0.047 Uiso 1 1 calc GR . . . .
H2'C H 0.063528 0.605617 0.355164 0.047 Uiso 1 1 calc GR . . . .
C3 C 0.16022(11) 0.67679(17) 0.24438(11) 0.0367(4) Uani 1 1 d . . . . .
H3A H 0.164076 0.619848 0.288747 0.055 Uiso 1 1 calc GR . . . .
H3B H 0.199467 0.652948 0.213553 0.055 Uiso 1 1 calc GR . . . .
H3C H 0.108368 0.669401 0.213151 0.055 Uiso 1 1 calc GR . . . .
C3' C -0.01066(9) 0.88025(17) 0.40857(10) 0.0319(4) Uani 1 1 d . . . . .
H3'A H 0.009428 0.966851 0.419029 0.048 Uiso 1 1 calc GR . . . .
H3'B H -0.030665 0.847994 0.453313 0.048 Uiso 1 1 calc GR . . . .
H3'C H -0.052631 0.881537 0.364053 0.048 Uiso 1 1 calc GR . . . .
C4 C 0.18168(10) 0.90860(17) 0.20600(10) 0.0311(3) Uani 1 1 d . . . . .
H4A H 0.176691 0.996571 0.224809 0.037 Uiso 1 1 calc R . . . .
H4B H 0.234597 0.899972 0.193744 0.037 Uiso 1 1 calc R . . . .
C4' C 0.11855(10) 0.77501(17) 0.46314(9) 0.0303(3) Uani 1 1 d . . . . .
H4'A H 0.095207 0.729399 0.502526 0.036 Uiso 1 1 calc R . . . .
H4'B H 0.159531 0.719293 0.448946 0.036 Uiso 1 1 calc R . . . .
C5 C 0.12366(11) 0.8916(2) 0.13260(10) 0.0405(4) Uani 1 1 d . . . . .
H5A H 0.133158 0.955954 0.095157 0.061 Uiso 1 1 calc GR . . . .
H5B H 0.070852 0.901683 0.143399 0.061 Uiso 1 1 calc GR . . . .
H5C H 0.129430 0.806318 0.111753 0.061 Uiso 1 1 calc GR . . . .
C5' C 0.15694(11) 0.8955(2) 0.49922(10) 0.0378(4) Uani 1 1 d . . . . .
H5'A H 0.180755 0.941863 0.461198 0.057 Uiso 1 1 calc GR . . . .
H5'B H 0.197030 0.872687 0.542933 0.057 Uiso 1 1 calc GR . . . .
H5'C H 0.117795 0.949550 0.516797 0.057 Uiso 1 1 calc GR . . . .
P21 P 0.42565(2) 0.12504(3) 0.70893(2) 0.01977(10) Uani 1 1 d . . . . .
H21A H 0.4852(12) 0.1133(19) 0.7631(12) 0.034(5) Uiso 1 1 d . . . . .
H21B H 0.4037(12) 0.013(2) 0.6874(12) 0.038(5) Uiso 1 1 d . . . . .
C21 C 0.46290(8) 0.19655(15) 0.62764(9) 0.0248(3) Uani 1 1 d . . . . .
C21' C 0.34873(8) 0.20095(15) 0.75168(8) 0.0224(3) Uani 1 1 d . . . . .
C22 C 0.52193(10) 0.09795(18) 0.60853(10) 0.0336(4) Uani 1 1 d . . . . .
H22A H 0.564979 0.090718 0.651814 0.050 Uiso 1 1 calc GR . . . .
H22B H 0.542009 0.125427 0.562796 0.050 Uiso 1 1 calc GR . . . .
H22C H 0.496402 0.014948 0.598821 0.050 Uiso 1 1 calc GR . . . .
C22' C 0.27034(8) 0.18237(17) 0.69848(9) 0.0276(3) Uani 1 1 d . . . . .
H22D H 0.269046 0.233868 0.652111 0.041 Uiso 1 1 calc GR . . . .
H22E H 0.228255 0.209168 0.725030 0.041 Uiso 1 1 calc GR . . . .
H22F H 0.263671 0.092222 0.684349 0.041 Uiso 1 1 calc GR . . . .
C23 C 0.50568(10) 0.32149(16) 0.65287(10) 0.0322(4) Uani 1 1 d . . . . .
H23A H 0.467991 0.386385 0.662016 0.048 Uiso 1 1 calc GR . . . .
H23B H 0.533418 0.350868 0.612514 0.048 Uiso 1 1 calc GR . . . .
H23C H 0.542909 0.306893 0.700159 0.048 Uiso 1 1 calc GR . . . .
C23' C 0.36669(10) 0.34271(16) 0.76608(11) 0.0324(4) Uani 1 1 d . . . . .
H23D H 0.418374 0.352019 0.797410 0.049 Uiso 1 1 calc GR . . . .
H23E H 0.327757 0.380416 0.793070 0.049 Uiso 1 1 calc GR . . . .
H23F H 0.365441 0.386379 0.716963 0.049 Uiso 1 1 calc GR . . . .
C24 C 0.39777(10) 0.22170(17) 0.55874(9) 0.0313(3) Uani 1 1 d . . . . .
H24A H 0.360437 0.282264 0.575192 0.038 Uiso 1 1 calc R . . . .
H24B H 0.421057 0.264319 0.518260 0.038 Uiso 1 1 calc R . . . .
C24' C 0.35017(9) 0.13576(17) 0.83056(9) 0.0284(3) Uani 1 1 d . . . . .
H24C H 0.404065 0.138844 0.859144 0.034 Uiso 1 1 calc R . . . .
H24D H 0.317536 0.186626 0.859800 0.034 Uiso 1 1 calc R . . . .
C25 C 0.35263(10) 0.10614(19) 0.52342(10) 0.0377(4) Uani 1 1 d . . . . .
H25A H 0.313480 0.133348 0.479962 0.057 Uiso 1 1 calc GR . . . .
H25B H 0.326916 0.064891 0.561936 0.057 Uiso 1 1 calc GR . . . .
H25C H 0.388410 0.045720 0.505604 0.057 Uiso 1 1 calc GR . . . .
C25' C 0.32264(10) -0.00128(18) 0.82887(10) 0.0344(4) Uani 1 1 d . . . . .
H25D H 0.352891 -0.052679 0.798379 0.052 Uiso 1 1 calc GR . . . .
H25E H 0.267519 -0.005111 0.805850 0.052 Uiso 1 1 calc GR . . . .
H25F H 0.329692 -0.034717 0.881278 0.052 Uiso 1 1 calc GR . . . .
S1 S 0.38944(2) 0.73640(3) 0.65144(2) 0.02165(10) Uani 1 1 d . . . . .
F1 F 0.42091(8) 0.58760(14) 0.54200(7) 0.0559(3) Uani 1 1 d . . . . .
F2 F 0.29960(7) 0.59869(14) 0.54986(7) 0.0581(4) Uani 1 1 d . . . . .
F3 F 0.35449(7) 0.75329(14) 0.50213(6) 0.0533(3) Uani 1 1 d . . . . .
O1 O 0.32422(6) 0.81810(12) 0.65587(7) 0.0318(3) Uani 1 1 d . . . . .
O2 O 0.46105(6) 0.80279(12) 0.64898(8) 0.0355(3) Uani 1 1 d . . . . .
O3 O 0.39725(8) 0.62766(12) 0.70167(7) 0.0367(3) Uani 1 1 d . . . . .
C1A C 0.36490(10) 0.66448(18) 0.55670(9) 0.0320(4) Uani 1 1 d . . . . .
S2 S 0.12278(2) 0.26310(3) 0.36609(2) 0.02218(10) Uani 1 1 d . . . . .
F4 F 0.16557(7) 0.24633(12) 0.51513(6) 0.0439(3) Uani 1 1 d . . . . .
F5 F 0.21976(8) 0.39798(14) 0.46311(7) 0.0560(3) Uani 1 1 d . . . . .
F6 F 0.10009(8) 0.41440(13) 0.47732(7) 0.0532(3) Uani 1 1 d . . . . .
O4 O 0.18470(6) 0.17580(11) 0.35862(7) 0.0318(3) Uani 1 1 d . . . . .
O5 O 0.05012(7) 0.20305(13) 0.37289(7) 0.0356(3) Uani 1 1 d . . . . .
O6 O 0.11625(7) 0.37151(11) 0.31537(7) 0.0315(3) Uani 1 1 d . . . . .
C2A C 0.15389(10) 0.33444(17) 0.46027(9) 0.0313(3) Uani 1 1 d . . . . .

loop_
_atom_site_aniso_label
_atom_site_aniso_U_11
_atom_site_aniso_U_22
_atom_site_aniso_U_33
_atom_site_aniso_U_23
_atom_site_aniso_U_13
_atom_site_aniso_U_12
P1 0.01967(17) 0.01909(19) 0.02150(18) 0.00107(13) 0.00359(13) 0.00054(13)
C1 0.0183(6) 0.0347(9) 0.0259(7) 0.0032(6) 0.0048(5) 0.0037(6)
C1' 0.0239(7) 0.0231(7) 0.0226(7) 0.0022(6) 0.0048(5) -0.0015(6)
C2 0.0197(8) 0.0877(17) 0.0386(10) 0.0041(10) 0.0012(7) 0.0026(9)
C2' 0.0350(8) 0.0250(8) 0.0343(8) 0.0023(7) 0.0072(6) -0.0082(7)
C3 0.0385(9) 0.0291(9) 0.0460(10) 0.0030(8) 0.0171(8) 0.0114(7)
C3' 0.0279(8) 0.0351(9) 0.0354(8) 0.0020(7) 0.0130(6) 0.0032(7)
C4 0.0326(8) 0.0302(8) 0.0330(8) -0.0006(7) 0.0129(6) -0.0025(7)
C4' 0.0329(8) 0.0339(9) 0.0229(7) 0.0067(6) 0.0016(6) 0.0002(7)
C5 0.0461(10) 0.0467(11) 0.0288(8) 0.0075(8) 0.0073(7) 0.0078(9)
C5' 0.0372(9) 0.0462(11) 0.0274(8) -0.0040(7) -0.0015(7) -0.0037(8)
P21 0.01872(17) 0.01578(18) 0.02485(18) 0.00234(13) 0.00386(13) 0.00045(12)
C21 0.0244(7) 0.0237(8) 0.0270(7) 0.0037(6) 0.0066(6) -0.0025(6)
C21' 0.0194(6) 0.0212(7) 0.0263(7) -0.0008(6) 0.0035(5) 0.0013(5)
C22 0.0292(8) 0.0345(9) 0.0404(9) 0.0021(7) 0.0155(7) 0.0000(7)
C22' 0.0194(7) 0.0333(9) 0.0289(7) -0.0005(6) 0.0009(6) 0.0005(6)
C23 0.0337(8) 0.0270(9) 0.0362(8) 0.0052(7) 0.0067(7) -0.0090(7)
C23' 0.0284(8) 0.0232(8) 0.0446(9) -0.0070(7) 0.0034(7) 0.0019(6)
C24 0.0340(8) 0.0331(9) 0.0260(7) 0.0064(7) 0.0032(6) -0.0020(7)
C24' 0.0261(7) 0.0360(9) 0.0231(7) -0.0019(6) 0.0041(6) -0.0003(6)
C25 0.0342(9) 0.0455(11) 0.0319(8) -0.0056(8) 0.0012(7) -0.0026(8)
C25' 0.0375(9) 0.0362(9) 0.0305(8) 0.0067(7) 0.0081(7) -0.0001(7)
S1 0.02155(17) 0.01786(18) 0.02407(18) -0.00053(13) -0.00022(13) -0.00228(13)
F1 0.0588(7) 0.0622(8) 0.0457(6) -0.0221(6) 0.0058(5) 0.0185(6)
F2 0.0518(7) 0.0689(9) 0.0512(7) -0.0239(6) 0.0015(5) -0.0336(6)
F3 0.0572(7) 0.0749(9) 0.0268(5) 0.0141(5) 0.0041(5) 0.0046(6)
O1 0.0277(5) 0.0310(6) 0.0371(6) -0.0029(5) 0.0071(4) 0.0030(5)
O2 0.0224(5) 0.0303(6) 0.0517(7) -0.0028(6) 0.0004(5) -0.0076(5)
O3 0.0474(7) 0.0287(6) 0.0313(6) 0.0083(5) -0.0003(5) -0.0004(5)
C1A 0.0294(8) 0.0389(10) 0.0267(8) -0.0046(7) 0.0022(6) -0.0025(7)
S2 0.02003(17) 0.02070(19) 0.02505(17) -0.00179(13) 0.00173(12) -0.00252(13)
F4 0.0483(6) 0.0540(7) 0.0273(5) 0.0079(5) 0.0003(4) 0.0045(5)
F5 0.0556(7) 0.0626(8) 0.0466(6) -0.0153(6) 0.0000(5) -0.0341(6)
F6 0.0722(8) 0.0502(7) 0.0377(6) -0.0107(5) 0.0110(5) 0.0228(6)
O4 0.0292(6) 0.0282(6) 0.0386(6) -0.0041(5) 0.0076(5) 0.0037(5)
O5 0.0232(5) 0.0360(7) 0.0463(7) 0.0014(6) 0.0022(5) -0.0081(5)
O6 0.0343(6) 0.0294(6) 0.0297(6) 0.0044(5) 0.0024(4) -0.0010(5)
C2A 0.0336(8) 0.0326(9) 0.0270(8) -0.0024(7) 0.0030(6) -0.0032(7)

loop_
_atom_type_symbol
_atom_type_description
_atom_type_scat_dispersion_real
_atom_type_scat_dispersion_imag
_atom_type_scat_source
C C 0.0181 0.0091 'International Tables Vol C Tables 4.2.6.8 and 6.1.1.4'
H H 0.0000 0.0000 'International Tables Vol C Tables 4.2.6.8 and 6.1.1.4'
O O 0.0492 0.0322 'International Tables Vol C Tables 4.2.6.8 and 6.1.1.4'
F F 0.0727 0.0534 'International Tables Vol C Tables 4.2.6.8 and 6.1.1.4'
P P 0.2955 0.4335 'International Tables Vol C Tables 4.2.6.8 and 6.1.1.4'
S S 0.3331 0.5567 'International Tables Vol C Tables 4.2.6.8 and 6.1.1.4'

loop_
_exptl_crystal_face_index_h
_exptl_crystal_face_index_k
_exptl_crystal_face_index_l
_exptl_crystal_face_perp_dist
-3 -7 -1 0.1148
-8 1 9 0.0350
2 7 1 0.1105
8 -1 -9 0.0364
1 -6 3 0.1246
-10 1 -4 0.0942
-2 6 -3 0.0800
10 -1 4 0.0569
2 0 11 0.0492

loop_
_geom_angle_atom_site_label_1
_geom_angle_atom_site_label_2
_geom_angle_atom_site_label_3
_geom_angle
_geom_angle_site_symmetry_1
_geom_angle_site_symmetry_3
_geom_angle_publ_flag
C1 P1 C1' 122.90(7) . . ?
C2 C1 P1 109.22(12) . . ?
C2 C1 C3 111.25(16) . . ?
C2 C1 C4 107.41(14) . . ?
C3 C1 P1 110.79(11) . . ?
C3 C1 C4 112.74(14) . . ?
C4 C1 P1 105.18(10) . . ?
C2' C1' P1 109.01(10) . . ?
C2' C1' C3' 109.46(13) . . ?
C2' C1' C4' 110.05(13) . . ?
C3' C1' P1 103.76(10) . . ?
C4' C1' P1 112.76(10) . . ?
C4' C1' C3' 111.60(13) . . ?
C5 C4 C1 116.07(14) . . ?
C5' C4' C1' 116.57(14) . . ?
C21' P21 C21 121.98(7) . . ?
C22 C21 P21 103.85(11) . . ?
C22 C21 C24 111.87(14) . . ?
C23 C21 P21 109.90(11) . . ?
C23 C21 C22 109.02(13) . . ?
C23 C21 C24 109.88(13) . . ?
C24 C21 P21 112.14(10) . . ?
C22' C21' P21 109.37(10) . . ?
C22' C21' C24' 111.76(12) . . ?
C23' C21' P21 110.26(10) . . ?
C23' C21' C22' 111.15(13) . . ?
C23' C21' C24' 107.87(13) . . ?
C24' C21' P21 106.33(10) . . ?
C25 C24 C21 116.69(14) . . ?
C25' C24' C21' 116.40(13) . . ?
O1 S1 O2 114.50(7) . . ?
O1 S1 C1A 103.52(7) . . ?
O2 S1 C1A 103.90(8) . . ?
O3 S1 O1 115.47(8) . . ?
O3 S1 O2 114.34(8) . . ?
O3 S1 C1A 102.90(8) . . ?
F1 C1A S1 111.55(12) . . ?
F1 C1A F3 107.18(14) . . ?
F2 C1A S1 111.29(12) . . ?
F2 C1A F1 108.61(16) . . ?
F2 C1A F3 106.93(15) . . ?
F3 C1A S1 111.07(13) . . ?
O4 S2 O5 114.61(7) . . ?
O4 S2 O6 115.10(7) . . ?
O4 S2 C2A 103.57(7) . . ?
O5 S2 O6 114.88(7) . . ?
O5 S2 C2A 103.35(8) . . ?
O6 S2 C2A 103.02(8) . . ?
F4 C2A S2 111.52(12) . . ?
F4 C2A F6 107.27(14) . . ?
F5 C2A S2 111.19(12) . . ?
F5 C2A F4 107.40(14) . . ?
F5 C2A F6 108.51(15) . . ?
F6 C2A S2 110.79(12) . . ?

loop_
_geom_bond_atom_site_label_1
_geom_bond_atom_site_label_2
_geom_bond_distance
_geom_bond_site_symmetry_2
_geom_bond_publ_flag
P1 C1 1.8315(15) . ?
P1 C1' 1.8341(15) . ?
C1 C2 1.533(2) . ?
C1 C3 1.533(2) . ?
C1 C4 1.553(2) . ?
C1' C2' 1.537(2) . ?
C1' C3' 1.541(2) . ?
C1' C4' 1.541(2) . ?
C4 C5 1.515(3) . ?
C4' C5' 1.519(3) . ?
P21 C21 1.8392(15) . ?
P21 C21' 1.8346(15) . ?
C21 C22 1.539(2) . ?
C21 C23 1.537(2) . ?
C21 C24 1.541(2) . ?
C21' C22' 1.535(2) . ?
C21' C23' 1.532(2) . ?
C21' C24' 1.552(2) . ?
C24 C25 1.521(2) . ?
C24' C25' 1.515(3) . ?
S1 O1 1.4391(12) . ?
S1 O2 1.4395(12) . ?
S1 O3 1.4385(12) . ?
S1 C1A 1.8223(17) . ?
F1 C1A 1.328(2) . ?
F2 C1A 1.321(2) . ?
F3 C1A 1.332(2) . ?
S2 O4 1.4410(12) . ?
S2 O5 1.4412(12) . ?
S2 O6 1.4414(12) . ?
S2 C2A 1.8235(17) . ?
F4 C2A 1.331(2) . ?
F5 C2A 1.324(2) . ?
F6 C2A 1.333(2) . ?

loop_
_exptl_oxdiff_crystal_face_indexfrac_h
_exptl_oxdiff_crystal_face_indexfrac_k
_exptl_oxdiff_crystal_face_indexfrac_l
_exptl_oxdiff_crystal_face_x
_exptl_oxdiff_crystal_face_y
_exptl_oxdiff_crystal_face_z
-3.1035 -6.5153 -0.5230 0.1001 0.1281 0.9867
-7.8770 0.7608 9.4336 -0.5982 -0.7813 0.1783
2.3230 6.5687 1.4441 -0.1583 -0.2041 -0.9661
7.7093 -1.1035 -9.4560 0.6031 0.7876 -0.1263
1.0993 -6.4600 3.2185 -0.3445 0.4047 0.8471
-9.6670 0.7087 -4.1165 0.6348 -0.7416 0.2170
-1.5026 6.3913 -3.3479 0.3668 -0.4307 -0.8246
9.6070 -0.8740 4.1641 -0.6381 0.7455 -0.1924
1.9905 0.0212 10.9903 -1.0153 0.0111 -0.0464
